data_4021729
loop_
_publ_author_name
'Zhi-Guo Wang'
'Bao-Han Zhou'
'Yun-Feng Chen'
'Guo-Dong Yin'
'Yi-Tao Li'
'An-Xin Wu'
'Lyle Isaacs'

_publ_section_title
;
 Substituent Effects Control the Self-Association of Molecular Clips
 in the Crystalline State
;
_journal_name_full 'Journal of Organic Chemistry'
_journal_page_first 4502
_journal_page_last 4508
_journal_paper_doi 10.1021/jo0603375
_journal_volume 71
_journal_year 2006
_chemical_formula_sum 'C53 H49 Cl3 N12 O20'
_chemical_formula_weight 1280.39
_chemical_name_systematic
; 
 ? 
;
_space_group_IT_number 14
_symmetry_cell_setting monoclinic
_symmetry_space_group_name_Hall '-P 2yn'
_symmetry_space_group_name_H-M 'P 1 21/n 1'
_atom_sites_solution_hydrogens geom
_atom_sites_solution_primary direct
_atom_sites_solution_secondary difmap
_audit_creation_method SHELXL-97
_cell_angle_alpha 90.00
_cell_angle_beta 95.379(2)
_cell_angle_gamma 90.00
_cell_formula_units_Z 4
_cell_length_a 9.9450(8)
_cell_length_b 22.6112(17)
_cell_length_c 25.928(2)
_cell_measurement_reflns_used 8548
_cell_measurement_temperature 292(2)
_cell_measurement_theta_max 21.23
_cell_measurement_theta_min 2.25
_cell_volume 5804.6(8)
_computing_cell_refinement 'Bruker SMART'
_computing_data_collection 'Bruker SMART'
_computing_data_reduction 'Bruker SAINT'
_computing_molecular_graphics 'Bruker SHELXTL'
_computing_publication_material 'Bruker SHELXTL'
_computing_structure_refinement 'SHELXL-97 (Sheldrick, 1997)'
_computing_structure_solution 'SHELXS-97 (Sheldrick, 1990)'
_diffrn_ambient_temperature 292(2)
_diffrn_measured_fraction_theta_full 1.000
_diffrn_measured_fraction_theta_max 1.000
_diffrn_measurement_device_type 'CCD area detector'
_diffrn_measurement_method 'phi and omega scans'
_diffrn_radiation_monochromator graphite
_diffrn_radiation_source 'fine-focus sealed tube'
_diffrn_radiation_type MoK\a
_diffrn_radiation_wavelength 0.71073
_diffrn_reflns_av_R_equivalents 0.0733
_diffrn_reflns_av_sigmaI/netI 0.0590
_diffrn_reflns_limit_h_max 12
_diffrn_reflns_limit_h_min -12
_diffrn_reflns_limit_k_max 28
_diffrn_reflns_limit_k_min -28
_diffrn_reflns_limit_l_max 33
_diffrn_reflns_limit_l_min -33
_diffrn_reflns_number 65362
_diffrn_reflns_theta_full 27.00
_diffrn_reflns_theta_max 27.00
_diffrn_reflns_theta_min 1.20
_exptl_absorpt_coefficient_mu 0.245
_exptl_absorpt_correction_T_max 0.9526
_exptl_absorpt_correction_T_min 0.9301
_exptl_absorpt_correction_type none
_exptl_crystal_colour colorless
_exptl_crystal_density_diffrn 1.465
_exptl_crystal_density_meas 0
_exptl_crystal_density_method 'not measured'
_exptl_crystal_description block
_exptl_crystal_F_000 2648
_exptl_crystal_size_max 0.30
_exptl_crystal_size_mid 0.30
_exptl_crystal_size_min 0.20
_refine_diff_density_max 0.458
_refine_diff_density_min -0.367
_refine_diff_density_rms 0.050
_refine_ls_extinction_method none
_refine_ls_goodness_of_fit_ref 0.914
_refine_ls_hydrogen_treatment mixed
_refine_ls_matrix_type full
_refine_ls_number_parameters 819
_refine_ls_number_reflns 12685
_refine_ls_number_restraints 8
_refine_ls_restrained_S_all 0.917
_refine_ls_R_factor_all 0.1164
_refine_ls_R_factor_gt 0.0606
_refine_ls_shift/su_max 0.000
_refine_ls_shift/su_mean 0.000
_refine_ls_structure_factor_coef Fsqd
_refine_ls_weighting_details 'calc w=1/[\s^2^(Fo^2^)+(0.0909P)^2^+0.0000P] where P=(Fo^2^+2Fc^2^)/3'
_refine_ls_weighting_scheme calc
_refine_ls_wR_factor_gt 0.1590
_refine_ls_wR_factor_ref 0.1766
_reflns_number_gt 6241
_reflns_number_total 12685
_reflns_threshold_expression >2sigma(I)
_cod_data_source_file jo0603375si20060217_102520.cif
_cod_depositor_comments
;
The following automatic conversions were performed:
'_symmetry_cell_setting' value 'Monoclinic' changed to 'monoclinic'
according to '/home/saulius/struct/CIF-dictionaries/cif_core.dic'
dictionary named 'cif_core.dic' version 2.4.1 from 2010-06-29.

Automatic conversion script
Id: cif_fix_enum 1527 2010-12-29 10:47:43Z saulius 
;
_cod_original_sg_symbol_H-M 'P 21/n'
_cod_database_code 4021729

loop_
_symmetry_equiv_pos_as_xyz
'x, y, z'
'-x+1/2, y+1/2, -z+1/2'
'-x, -y, -z'
'x-1/2, -y-1/2, z-1/2'

loop_
_atom_site_label
_atom_site_type_symbol
_atom_site_fract_x
_atom_site_fract_y
_atom_site_fract_z
_atom_site_U_iso_or_equiv
_atom_site_adp_type
_atom_site_occupancy
_atom_site_symmetry_multiplicity
_atom_site_calc_flag
_atom_site_refinement_flags
_atom_site_disorder_assembly
_atom_site_disorder_group
C1 C -0.2766(3) 0.20146(13) 0.06220(11) 0.0599(7) Uani 1 1 d . . .
C2 C -0.3371(3) 0.24901(14) 0.08336(10) 0.0642(8) Uani 1 1 d . . .
H2 H -0.4207 0.2451 0.0964 0.077 Uiso 1 1 calc R . .
C3 C -0.2715(2) 0.30255(13) 0.08483(9) 0.0552(7) Uani 1 1 d . . .
H3 H -0.3115 0.3353 0.0988 0.066 Uiso 1 1 calc R . .
C4 C -0.1465(2) 0.30844(11) 0.06578(9) 0.0465(6) Uani 1 1 d . . .
C5 C -0.0867(2) 0.25912(11) 0.04437(9) 0.0453(6) Uani 1 1 d . . .
C6 C -0.1527(3) 0.20553(12) 0.04258(10) 0.0548(7) Uani 1 1 d . . .
H6 H -0.1142 0.1725 0.0283 0.066 Uiso 1 1 calc R . .
C7 C -0.0766(2) 0.36757(11) 0.06850(9) 0.0499(6) Uani 1 1 d . . .
H7A H -0.0623 0.3800 0.0336 0.060 Uiso 1 1 calc R . .
H7B H -0.1358 0.3964 0.0825 0.060 Uiso 1 1 calc R . .
C8 C 0.0511(2) 0.26391(11) 0.02430(9) 0.0500(6) Uani 1 1 d . . .
H8A H 0.0748 0.2260 0.0101 0.060 Uiso 1 1 calc R . .
H8B H 0.0470 0.2927 -0.0035 0.060 Uiso 1 1 calc R . .
C9 C 0.0533(2) 0.36243(9) 0.15335(9) 0.0410(6) Uani 1 1 d . . .
C10 C 0.2335(2) 0.24160(12) 0.09338(9) 0.0473(6) Uani 1 1 d . . .
C11 C 0.1734(2) 0.34157(10) 0.08254(9) 0.0430(6) Uani 1 1 d . . .
C12 C 0.2410(3) 0.37682(12) 0.04090(10) 0.0537(7) Uani 1 1 d . . .
C13 C 0.2141(4) 0.44403(19) -0.02909(15) 0.1147(15) Uani 1 1 d . . .
H13A H 0.2689 0.4773 -0.0160 0.138 Uiso 1 1 calc R . .
H13B H 0.2709 0.4173 -0.0467 0.138 Uiso 1 1 calc R . .
C14 C 0.1075(5) 0.46420(18) -0.06384(16) 0.1246(15) Uani 1 1 d . . .
H14A H 0.0545 0.4311 -0.0771 0.187 Uiso 1 1 calc R . .
H14B H 0.1434 0.4846 -0.0920 0.187 Uiso 1 1 calc R . .
H14C H 0.0517 0.4907 -0.0462 0.187 Uiso 1 1 calc R . .
C15 C 0.2687(2) 0.33335(10) 0.13344(9) 0.0450(6) Uani 1 1 d . . .
C16 C 0.3886(3) 0.37753(13) 0.14160(10) 0.0570(7) Uani 1 1 d . . .
C17 C 0.4401(4) 0.48026(15) 0.14113(15) 0.0973(12) Uani 1 1 d . . .
H17A H 0.3931 0.5158 0.1502 0.117 Uiso 1 1 calc R . .
H17B H 0.5057 0.4705 0.1699 0.117 Uiso 1 1 calc R . .
C18 C 0.5100(4) 0.49183(17) 0.09586(17) 0.1252(16) Uani 1 1 d . . .
H18A H 0.5546 0.4565 0.0861 0.188 Uiso 1 1 calc R . .
H18B H 0.5756 0.5225 0.1035 0.188 Uiso 1 1 calc R . .
H18C H 0.4462 0.5042 0.0679 0.188 Uiso 1 1 calc R . .
C19 C 0.2158(3) 0.33303(10) 0.22757(9) 0.0469(6) Uani 1 1 d . . .
H19A H 0.1567 0.3552 0.2482 0.056 Uiso 1 1 calc R . .
H19B H 0.3074 0.3466 0.2367 0.056 Uiso 1 1 calc R . .
C20 C 0.3773(2) 0.24197(12) 0.17645(10) 0.0563(7) Uani 1 1 d . . .
H20A H 0.4488 0.2666 0.1929 0.068 Uiso 1 1 calc R . .
H20B H 0.4187 0.2061 0.1649 0.068 Uiso 1 1 calc R . .
C21 C 0.2070(2) 0.26842(10) 0.24071(9) 0.0427(6) Uani 1 1 d . . .
C22 C 0.2819(2) 0.22580(11) 0.21626(9) 0.0486(6) Uani 1 1 d . . .
C23 C 0.2691(3) 0.16699(12) 0.22981(11) 0.0626(7) Uani 1 1 d . . .
H23 H 0.3196 0.1386 0.2143 0.075 Uiso 1 1 calc R . .
C24 C 0.1832(3) 0.14940(12) 0.26591(11) 0.0660(8) Uani 1 1 d . . .
H24 H 0.1754 0.1098 0.2748 0.079 Uiso 1 1 calc R . .
C25 C 0.1097(3) 0.19222(12) 0.28825(10) 0.0546(7) Uani 1 1 d . . .
C26 C 0.1209(2) 0.25091(11) 0.27650(9) 0.0484(6) Uani 1 1 d . . .
H26 H 0.0705 0.2789 0.2926 0.058 Uiso 1 1 calc R . .
C27 C 0.6895(3) 0.69573(12) 0.29201(10) 0.0533(6) Uani 1 1 d . . .
C28 C 0.7600(3) 0.65294(12) 0.26880(11) 0.0644(8) Uani 1 1 d . . .
H28 H 0.7509 0.6132 0.2772 0.077 Uiso 1 1 calc R . .
C29 C 0.8453(3) 0.67050(12) 0.23250(11) 0.0602(7) Uani 1 1 d . . .
H29 H 0.8934 0.6419 0.2162 0.072 Uiso 1 1 calc R . .
C30 C 0.8612(2) 0.72923(11) 0.21976(9) 0.0488(6) Uani 1 1 d . . .
C31 C 0.7884(2) 0.77204(11) 0.24523(9) 0.0464(6) Uani 1 1 d . . .
C32 C 0.7017(2) 0.75448(11) 0.28108(9) 0.0478(6) Uani 1 1 d . . .
H32 H 0.6523 0.7824 0.2976 0.057 Uiso 1 1 calc R . .
C33 C 0.9564(3) 0.74589(12) 0.18021(10) 0.0568(7) Uani 1 1 d . . .
H33A H 1.0282 0.7701 0.1970 0.068 Uiso 1 1 calc R . .
H33B H 0.9974 0.7101 0.1682 0.068 Uiso 1 1 calc R . .
C34 C 0.7981(3) 0.83692(10) 0.23263(9) 0.0495(6) Uani 1 1 d . . .
H34A H 0.7399 0.8591 0.2536 0.059 Uiso 1 1 calc R . .
H34B H 0.8901 0.8502 0.2415 0.059 Uiso 1 1 calc R . .
C35 C 0.8166(2) 0.74741(12) 0.09704(9) 0.0483(6) Uani 1 1 d . . .
C36 C 0.6326(3) 0.86493(10) 0.15880(9) 0.0450(6) Uani 1 1 d . . .
C37 C 0.8497(2) 0.83821(11) 0.13861(9) 0.0487(6) Uani 1 1 d . . .
C38 C 0.9687(3) 0.88214(14) 0.14632(11) 0.0622(7) Uani 1 1 d . . .
C39 C 1.0198(4) 0.98573(17) 0.1463(2) 0.1182(15) Uani 1 1 d D . .
H39A H 1.1014 0.9745 0.1310 0.142 Uiso 0.747(8) 1 calc PR A 1
H39B H 0.9821 1.0204 0.1282 0.142 Uiso 0.747(8) 1 calc PR A 1
H39C H 1.1119 0.9714 0.1469 0.142 Uiso 0.253(8) 1 d PR A 2
H39D H 1.0108 1.0095 0.1769 0.142 Uiso 0.253(8) 1 d PR A 2
C40 C 1.0519(7) 0.9994(2) 0.2017(2) 0.138(3) Uani 0.747(8) 1 d PD A 1
H40A H 0.9702 1.0087 0.2170 0.207 Uiso 0.747(8) 1 calc PR A 1
H40B H 1.1122 1.0326 0.2052 0.207 Uiso 0.747(8) 1 calc PR A 1
H40C H 1.0943 0.9657 0.2189 0.207 Uiso 0.747(8) 1 calc PR A 1
C40' C 0.993(8) 1.007(3) 0.0910(10) 0.72(7) Uiso 0.253(8) 1 d PD A 2
H40D H 0.8991 1.0160 0.0837 1.074 Uiso 0.253(8) 1 calc PR A 2
H40E H 1.0193 0.9774 0.0677 1.074 Uiso 0.253(8) 1 calc PR A 2
H40F H 1.0452 1.0426 0.0866 1.074 Uiso 0.253(8) 1 calc PR A 2
C41 C 0.7536(3) 0.84710(11) 0.08773(9) 0.0492(6) Uani 1 1 d . . .
C42 C 0.8195(3) 0.88404(13) 0.04682(11) 0.0620(7) Uani 1 1 d . . .
C43 C 0.7858(4) 0.9522(2) -0.02241(17) 0.1310(17) Uani 1 1 d . . .
H43A H 0.8486 0.9828 -0.0095 0.157 Uiso 1 1 calc R . .
H43B H 0.8323 0.9254 -0.0439 0.157 Uiso 1 1 calc R . .
C44 C 0.6751(5) 0.9774(2) -0.05109(19) 0.153(2) Uani 1 1 d . . .
H44A H 0.6150 0.9467 -0.0645 0.229 Uiso 1 1 calc R . .
H44B H 0.7054 0.9997 -0.0793 0.229 Uiso 1 1 calc R . .
H44C H 0.6285 1.0031 -0.0293 0.229 Uiso 1 1 calc R . .
C45 C 0.6346(2) 0.77079(12) 0.02787(10) 0.0550(7) Uani 1 1 d . . .
H45A H 0.6594 0.7337 0.0126 0.066 Uiso 1 1 calc R . .
H45B H 0.6293 0.8006 0.0009 0.066 Uiso 1 1 calc R . .
C46 C 0.5028(3) 0.87162(12) 0.07488(10) 0.0591(7) Uani 1 1 d . . .
H46A H 0.5159 0.8855 0.0403 0.071 Uiso 1 1 calc R . .
H46B H 0.4429 0.8993 0.0899 0.071 Uiso 1 1 calc R . .
C47 C 0.4965(2) 0.76415(12) 0.04806(9) 0.0504(6) Uani 1 1 d . . .
C48 C 0.4357(3) 0.81182(13) 0.07077(9) 0.0554(7) Uani 1 1 d . . .
C49 C 0.3107(3) 0.80443(16) 0.08968(10) 0.0703(9) Uani 1 1 d . . .
H49 H 0.2698 0.8364 0.1045 0.084 Uiso 1 1 calc R . .
C50 C 0.2467(3) 0.75058(17) 0.08687(11) 0.0769(10) Uani 1 1 d . . .
H50 H 0.1630 0.7457 0.0996 0.092 Uiso 1 1 calc R . .
C51 C 0.3097(3) 0.70386(15) 0.06461(11) 0.0702(8) Uani 1 1 d . . .
C52 C 0.4333(3) 0.70982(13) 0.04484(10) 0.0592(7) Uani 1 1 d . . .
H52 H 0.4731 0.6778 0.0297 0.071 Uiso 1 1 calc R . .
C53 C 0.5286(4) -0.01242(15) 0.25082(13) 0.0843(10) Uani 1 1 d D . .
H53A H 0.515(3) -0.0549(15) 0.2449(11) 0.101 Uiso 1 1 calc . B 1
Cl1 Cl 0.5031(2) 0.02460(6) 0.19247(5) 0.1296(6) Uani 0.890(2) 1 d P C 1
Cl2 Cl 0.69296(12) -0.00038(5) 0.28034(6) 0.1230(6) Uani 0.890(2) 1 d P C 1
Cl3 Cl 0.41603(14) 0.01270(6) 0.29364(6) 0.1361(6) Uani 0.890(2) 1 d P C 1
Cl1' Cl 0.6042(13) 0.0064(6) 0.1943(4) 0.139(5) Uiso 0.110(2) 1 d PD C 2
Cl2' Cl 0.3550(8) -0.0036(11) 0.2359(8) 0.295(13) Uiso 0.110(2) 1 d PD C 2
Cl3' Cl 0.583(2) 0.0315(11) 0.3003(5) 0.351(17) Uiso 0.110(2) 1 d PD C 2
N1 N -0.3450(3) 0.14476(14) 0.06111(13) 0.0906(9) Uani 1 1 d . . .
N2 N 0.05344(19) 0.36806(8) 0.10010(7) 0.0443(5) Uani 1 1 d . . .
N3 N 0.15613(19) 0.28140(9) 0.06441(7) 0.0453(5) Uani 1 1 d . . .
N4 N 0.17840(19) 0.34524(8) 0.17285(7) 0.0435(5) Uani 1 1 d . . .
N5 N 0.31361(19) 0.27332(9) 0.13095(8) 0.0481(5) Uani 1 1 d . . .
N6 N 0.0114(3) 0.17446(13) 0.32456(9) 0.0689(7) Uani 1 1 d . . .
N7 N 0.5929(3) 0.67813(12) 0.32893(9) 0.0665(6) Uani 1 1 d . . .
N8 N 0.8939(2) 0.77789(9) 0.13533(8) 0.0496(5) Uani 1 1 d . . .
N9 N 0.7597(2) 0.84924(8) 0.17827(7) 0.0469(5) Uani 1 1 d . . .
N10 N 0.7385(2) 0.78740(9) 0.06818(7) 0.0478(5) Uani 1 1 d . . .
N11 N 0.6328(2) 0.87173(9) 0.10601(7) 0.0491(5) Uani 1 1 d . . .
N12 N 0.2454(3) 0.64638(18) 0.06205(15) 0.1026(10) Uani 1 1 d . . .
O1 O -0.4474(3) 0.13966(13) 0.08265(17) 0.1661(16) Uani 1 1 d . . .
O2 O -0.2980(3) 0.10402(13) 0.03855(12) 0.1201(10) Uani 1 1 d . . .
O3 O -0.04188(16) 0.37313(7) 0.17806(6) 0.0494(4) Uani 1 1 d . . .
O4 O 0.23753(19) 0.18868(8) 0.08677(7) 0.0635(5) Uani 1 1 d . . .
O5 O 0.3556(2) 0.36684(9) 0.03319(7) 0.0709(6) Uani 1 1 d . . .
O6 O 0.1587(2) 0.41282(10) 0.01463(8) 0.0800(6) Uani 1 1 d . . .
O7 O 0.5012(2) 0.36382(10) 0.15664(9) 0.0825(6) Uani 1 1 d . . .
O8 O 0.34291(19) 0.43188(8) 0.13299(8) 0.0696(5) Uani 1 1 d . . .
O9 O -0.0629(2) 0.21234(10) 0.33973(7) 0.0741(6) Uani 1 1 d . . .
O10 O 0.0091(3) 0.12261(11) 0.33763(11) 0.1148(9) Uani 1 1 d . . .
O11 O 0.5931(3) 0.62706(11) 0.34349(10) 0.1062(8) Uani 1 1 d . . .
O12 O 0.5165(2) 0.71583(10) 0.34316(7) 0.0730(6) Uani 1 1 d . . .
O13 O 0.82086(19) 0.69468(8) 0.08904(7) 0.0626(5) Uani 1 1 d . . .
O14 O 0.53675(17) 0.87298(7) 0.18415(6) 0.0528(4) Uani 1 1 d . . .
O15 O 1.0833(2) 0.86735(10) 0.15789(9) 0.0844(7) Uani 1 1 d . . .
O16 O 0.9213(2) 0.93663(9) 0.14131(8) 0.0781(6) Uani 1 1 d . A .
O17 O 0.9345(2) 0.87612(9) 0.03894(8) 0.0833(7) Uani 1 1 d . . .
O18 O 0.7345(2) 0.91965(10) 0.02138(9) 0.0927(7) Uani 1 1 d . . .
O19 O 0.2904(3) 0.60635(14) 0.03755(13) 0.1184(10) Uani 1 1 d . . .
O20 O 0.1468(4) 0.63943(17) 0.08494(19) 0.202(2) Uani 1 1 d . . .

loop_
_atom_site_aniso_label
_atom_site_aniso_U_11
_atom_site_aniso_U_22
_atom_site_aniso_U_33
_atom_site_aniso_U_23
_atom_site_aniso_U_13
_atom_site_aniso_U_12
C1 0.0496(16) 0.075(2) 0.0536(17) 0.0051(15) -0.0047(14) -0.0170(15)
C2 0.0436(15) 0.098(2) 0.0508(17) 0.0053(16) 0.0050(13) -0.0088(16)
C3 0.0403(14) 0.082(2) 0.0436(15) -0.0010(14) 0.0043(12) 0.0034(14)
C4 0.0425(14) 0.0639(17) 0.0333(13) 0.0017(12) 0.0041(11) 0.0027(12)
C5 0.0426(14) 0.0601(16) 0.0330(13) -0.0020(11) 0.0029(11) 0.0004(12)
C6 0.0546(16) 0.0638(18) 0.0444(15) -0.0046(13) -0.0041(13) -0.0037(13)
C7 0.0463(15) 0.0587(16) 0.0457(15) 0.0056(12) 0.0095(12) 0.0115(12)
C8 0.0513(15) 0.0597(16) 0.0406(14) -0.0078(12) 0.0129(12) 0.0010(12)
C9 0.0450(14) 0.0346(13) 0.0450(14) -0.0018(10) 0.0129(12) -0.0041(11)
C10 0.0423(14) 0.0579(17) 0.0443(15) -0.0039(13) 0.0177(12) 0.0065(12)
C11 0.0402(13) 0.0507(15) 0.0398(13) -0.0010(11) 0.0121(11) 0.0001(11)
C12 0.0552(17) 0.0611(17) 0.0473(16) -0.0025(13) 0.0175(14) -0.0108(14)
C13 0.101(3) 0.151(4) 0.096(3) 0.071(3) 0.026(2) -0.019(3)
C14 0.155(4) 0.123(3) 0.097(3) 0.054(3) 0.021(3) -0.019(3)
C15 0.0400(13) 0.0536(15) 0.0430(14) -0.0025(11) 0.0121(11) 0.0008(11)
C16 0.0494(17) 0.074(2) 0.0502(16) -0.0042(14) 0.0170(14) -0.0093(15)
C17 0.093(2) 0.084(2) 0.121(3) -0.025(2) 0.038(2) -0.047(2)
C18 0.133(3) 0.106(3) 0.145(4) -0.010(3) 0.059(3) -0.051(3)
C19 0.0496(15) 0.0556(15) 0.0357(13) -0.0071(11) 0.0055(11) 0.0012(12)
C20 0.0445(15) 0.0663(17) 0.0588(17) 0.0009(14) 0.0083(13) 0.0143(13)
C21 0.0418(13) 0.0507(15) 0.0349(13) 0.0004(11) -0.0001(11) 0.0032(11)
C22 0.0461(14) 0.0520(16) 0.0466(15) 0.0043(12) -0.0014(12) 0.0068(12)
C23 0.0666(19) 0.0635(19) 0.0572(18) 0.0020(14) 0.0036(15) 0.0143(15)
C24 0.077(2) 0.0530(17) 0.0661(19) 0.0085(15) -0.0046(17) 0.0030(15)
C25 0.0554(16) 0.0665(18) 0.0404(15) 0.0085(13) -0.0027(13) -0.0013(14)
C26 0.0497(15) 0.0572(17) 0.0374(14) -0.0001(11) -0.0009(12) 0.0038(12)
C27 0.0544(16) 0.0633(18) 0.0413(14) 0.0009(13) -0.0013(13) 0.0022(14)
C28 0.076(2) 0.0519(17) 0.0636(19) 0.0057(14) 0.0001(16) 0.0068(15)
C29 0.0625(18) 0.0554(17) 0.0621(18) -0.0023(14) 0.0026(15) 0.0200(14)
C30 0.0413(14) 0.0596(17) 0.0444(14) -0.0023(12) -0.0019(12) 0.0143(12)
C31 0.0449(14) 0.0560(15) 0.0369(13) -0.0030(11) -0.0026(11) 0.0082(12)
C32 0.0490(15) 0.0566(16) 0.0366(14) -0.0064(11) -0.0029(12) 0.0092(12)
C33 0.0501(15) 0.0681(18) 0.0525(16) -0.0020(13) 0.0067(13) 0.0190(13)
C34 0.0533(15) 0.0558(16) 0.0388(14) -0.0080(12) 0.0016(12) 0.0080(12)
C35 0.0471(15) 0.0556(17) 0.0448(15) -0.0036(13) 0.0178(12) 0.0131(13)
C36 0.0529(16) 0.0401(14) 0.0429(15) -0.0044(11) 0.0086(13) 0.0074(11)
C37 0.0470(15) 0.0563(16) 0.0439(14) -0.0042(12) 0.0102(12) 0.0096(12)
C38 0.0544(18) 0.072(2) 0.0623(19) -0.0090(15) 0.0168(15) -0.0022(16)
C39 0.113(3) 0.080(3) 0.164(5) -0.027(3) 0.027(3) -0.025(2)
C40 0.168(6) 0.102(4) 0.135(6) -0.037(4) -0.038(5) -0.031(4)
C41 0.0525(15) 0.0544(16) 0.0427(14) -0.0008(12) 0.0149(12) 0.0072(12)
C42 0.075(2) 0.0603(18) 0.0525(17) 0.0019(14) 0.0170(16) -0.0002(16)
C43 0.125(3) 0.152(4) 0.121(3) 0.094(3) 0.036(3) 0.009(3)
C44 0.159(4) 0.170(5) 0.128(4) 0.087(4) 0.007(3) -0.009(4)
C45 0.0576(17) 0.0680(17) 0.0409(14) -0.0053(13) 0.0124(13) 0.0066(14)
C46 0.0613(17) 0.0704(19) 0.0455(15) 0.0025(13) 0.0049(14) 0.0246(15)
C47 0.0464(15) 0.0717(18) 0.0325(13) -0.0016(12) 0.0006(11) 0.0068(13)
C48 0.0455(15) 0.087(2) 0.0335(14) -0.0019(13) 0.0039(12) 0.0177(14)
C49 0.0496(17) 0.114(3) 0.0471(17) -0.0055(17) 0.0042(14) 0.0178(18)
C50 0.0439(17) 0.136(3) 0.0516(18) 0.0048(19) 0.0072(14) 0.006(2)
C51 0.0509(18) 0.101(3) 0.0565(18) 0.0099(17) -0.0090(15) -0.0132(17)
C52 0.0508(16) 0.082(2) 0.0431(15) -0.0009(14) -0.0018(13) 0.0031(15)
C53 0.110(3) 0.059(2) 0.084(2) -0.0010(18) 0.008(2) -0.0004(19)
Cl1 0.2045(18) 0.0900(8) 0.0900(8) 0.0103(6) -0.0081(9) 0.0047(9)
Cl2 0.0990(9) 0.0977(9) 0.1697(13) 0.0334(8) -0.0012(8) -0.0191(7)
Cl3 0.1415(11) 0.1288(11) 0.1441(13) 0.0079(9) 0.0455(9) 0.0632(9)
N1 0.071(2) 0.092(2) 0.106(2) 0.0095(19) -0.0109(18) -0.0247(18)
N2 0.0441(12) 0.0500(12) 0.0405(12) 0.0007(9) 0.0128(9) 0.0038(9)
N3 0.0423(11) 0.0508(12) 0.0438(12) -0.0053(10) 0.0095(10) 0.0022(10)
N4 0.0429(12) 0.0505(12) 0.0383(11) 0.0019(9) 0.0111(9) 0.0026(9)
N5 0.0413(11) 0.0585(13) 0.0453(12) -0.0039(10) 0.0088(10) 0.0084(10)
N6 0.0722(18) 0.0809(19) 0.0520(15) 0.0175(14) -0.0017(13) -0.0123(15)
N7 0.0735(17) 0.0738(18) 0.0513(15) 0.0049(13) 0.0008(13) -0.0064(14)
N8 0.0480(12) 0.0564(13) 0.0448(12) -0.0047(10) 0.0059(10) 0.0110(10)
N9 0.0473(12) 0.0549(12) 0.0395(12) -0.0012(9) 0.0087(10) 0.0106(10)
N10 0.0484(12) 0.0563(13) 0.0398(11) -0.0059(10) 0.0103(10) 0.0043(10)
N11 0.0540(13) 0.0554(13) 0.0386(12) -0.0002(9) 0.0072(10) 0.0161(10)
N12 0.072(2) 0.127(3) 0.106(3) 0.010(2) -0.0110(19) -0.028(2)
O1 0.092(2) 0.130(2) 0.287(5) 0.002(3) 0.073(3) -0.0455(18)
O2 0.136(3) 0.0881(19) 0.135(3) -0.0191(18) 0.009(2) -0.0419(18)
O3 0.0484(10) 0.0543(10) 0.0485(10) -0.0039(8) 0.0208(8) 0.0042(8)
O4 0.0730(13) 0.0531(12) 0.0661(12) -0.0100(9) 0.0144(10) 0.0132(10)
O5 0.0611(13) 0.0898(14) 0.0672(13) 0.0005(10) 0.0339(11) -0.0089(11)
O6 0.0696(13) 0.0998(16) 0.0732(14) 0.0433(12) 0.0196(11) -0.0014(12)
O7 0.0430(12) 0.1118(17) 0.0916(16) 0.0102(13) 0.0003(11) -0.0113(11)
O8 0.0633(12) 0.0594(13) 0.0890(15) -0.0088(11) 0.0218(11) -0.0158(10)
O9 0.0672(14) 0.1023(17) 0.0537(12) 0.0065(11) 0.0112(11) -0.0089(12)
O10 0.141(2) 0.0855(18) 0.123(2) 0.0458(16) 0.0418(18) -0.0064(16)
O11 0.147(2) 0.0761(16) 0.1011(19) 0.0193(14) 0.0407(17) -0.0098(15)
O12 0.0677(13) 0.1010(16) 0.0512(12) 0.0027(11) 0.0102(10) 0.0019(12)
O13 0.0725(13) 0.0574(12) 0.0598(12) -0.0089(9) 0.0160(10) 0.0167(10)
O14 0.0531(11) 0.0600(11) 0.0472(10) -0.0063(8) 0.0145(9) 0.0135(9)
O15 0.0504(13) 0.0968(16) 0.1075(18) -0.0107(13) 0.0148(12) -0.0024(12)
O16 0.0749(14) 0.0581(13) 0.1025(17) -0.0084(11) 0.0148(12) -0.0070(11)
O17 0.0772(15) 0.0994(16) 0.0790(15) 0.0134(12) 0.0375(12) 0.0026(12)
O18 0.0957(17) 0.0953(17) 0.0892(16) 0.0486(13) 0.0197(14) 0.0085(13)
O19 0.115(2) 0.104(2) 0.131(3) 0.0057(19) -0.0169(19) -0.0306(18)
O20 0.116(3) 0.195(4) 0.307(6) -0.026(3) 0.089(3) -0.079(3)

loop_
_atom_type_symbol
_atom_type_description
_atom_type_scat_dispersion_real
_atom_type_scat_dispersion_imag
_atom_type_scat_source
C C 0.0033 0.0016 'International Tables Vol C Tables 4.2.6.8 and 6.1.1.4'
H H 0.0000 0.0000 'International Tables Vol C Tables 4.2.6.8 and 6.1.1.4'
N N 0.0061 0.0033 'International Tables Vol C Tables 4.2.6.8 and 6.1.1.4'
O O 0.0106 0.0060 'International Tables Vol C Tables 4.2.6.8 and 6.1.1.4'
Cl Cl 0.1484 0.1585 'International Tables Vol C Tables 4.2.6.8 and 6.1.1.4'

loop_
_geom_angle_atom_site_label_1
_geom_angle_atom_site_label_2
_geom_angle_atom_site_label_3
_geom_angle
C2 C1 C6 122.4(3)
C2 C1 N1 118.5(3)
C6 C1 N1 119.1(3)
C1 C2 C3 118.5(3)
C1 C2 H2 120.8
C3 C2 H2 120.8
C2 C3 C4 120.9(3)
C2 C3 H3 119.5
C4 C3 H3 119.5
C3 C4 C5 119.5(2)
C3 C4 C7 119.6(2)
C5 C4 C7 120.9(2)
C6 C5 C4 119.6(2)
C6 C5 C8 119.7(2)
C4 C5 C8 120.7(2)
C5 C6 C1 119.1(2)
C5 C6 H6 120.5
C1 C6 H6 120.5
N2 C7 C4 114.35(19)
N2 C7 H7A 108.7
C4 C7 H7A 108.7
N2 C7 H7B 108.7
C4 C7 H7B 108.7
H7A C7 H7B 107.6
N3 C8 C5 112.64(19)
N3 C8 H8A 109.1
C5 C8 H8A 109.1
N3 C8 H8B 109.1
C5 C8 H8B 109.1
H8A C8 H8B 107.8
O3 C9 N4 126.4(2)
O3 C9 N2 125.4(2)
N4 C9 N2 108.1(2)
O4 C10 N3 126.8(2)
O4 C10 N5 125.6(2)
N3 C10 N5 107.5(2)
N3 C11 N2 114.62(19)
N3 C11 C12 107.73(18)
N2 C11 C12 115.6(2)
N3 C11 C15 101.95(18)
N2 C11 C15 103.70(17)
C12 C11 C15 112.4(2)
O5 C12 O6 126.3(2)
O5 C12 C11 120.2(3)
O6 C12 C11 113.3(2)
C14 C13 O6 109.5(3)
C14 C13 H13A 109.8
O6 C13 H13A 109.8
C14 C13 H13B 109.8
O6 C13 H13B 109.8
H13A C13 H13B 108.2
C13 C14 H14A 109.5
C13 C14 H14B 109.5
H14A C14 H14B 109.5
C13 C14 H14C 109.5
H14A C14 H14C 109.5
H14B C14 H14C 109.5
N5 C15 N4 115.11(19)
N5 C15 C16 112.2(2)
N4 C15 C16 107.66(19)
N5 C15 C11 103.98(18)
N4 C15 C11 101.90(17)
C16 C15 C11 115.8(2)
O7 C16 O8 126.5(3)
O7 C16 C15 124.2(3)
O8 C16 C15 109.1(2)
C18 C17 O8 112.4(3)
C18 C17 H17A 109.1
O8 C17 H17A 109.1
C18 C17 H17B 109.1
O8 C17 H17B 109.1
H17A C17 H17B 107.9
C17 C18 H18A 109.5
C17 C18 H18B 109.5
H18A C18 H18B 109.5
C17 C18 H18C 109.5
H18A C18 H18C 109.5
H18B C18 H18C 109.5
N4 C19 C21 112.88(19)
N4 C19 H19A 109.0
C21 C19 H19A 109.0
N4 C19 H19B 109.0
C21 C19 H19B 109.0
H19A C19 H19B 107.8
N5 C20 C22 114.48(19)
N5 C20 H20A 108.6
C22 C20 H20A 108.6
N5 C20 H20B 108.6
C22 C20 H20B 108.6
H20A C20 H20B 107.6
C26 C21 C22 119.7(2)
C26 C21 C19 119.0(2)
C22 C21 C19 121.3(2)
C23 C22 C21 118.6(2)
C23 C22 C20 119.0(2)
C21 C22 C20 122.4(2)
C24 C23 C22 121.7(3)
C24 C23 H23 119.2
C22 C23 H23 119.2
C25 C24 C23 118.0(3)
C25 C24 H24 121.0
C23 C24 H24 121.0
C26 C25 C24 122.2(3)
C26 C25 N6 118.6(3)
C24 C25 N6 119.2(3)
C25 C26 C21 119.8(2)
C25 C26 H26 120.1
C21 C26 H26 120.1
C32 C27 C28 122.5(3)
C32 C27 N7 118.3(2)
C28 C27 N7 119.2(3)
C27 C28 C29 118.0(3)
C27 C28 H28 121.0
C29 C28 H28 121.0
C30 C29 C28 122.0(2)
C30 C29 H29 119.0
C28 C29 H29 119.0
C29 C30 C31 118.2(2)
C29 C30 C33 119.8(2)
C31 C30 C33 122.0(2)
C32 C31 C30 119.8(2)
C32 C31 C34 118.8(2)
C30 C31 C34 121.3(2)
C27 C32 C31 119.5(2)
C27 C32 H32 120.3
C31 C32 H32 120.3
N8 C33 C30 114.74(19)
N8 C33 H33A 108.6
C30 C33 H33A 108.6
N8 C33 H33B 108.6
C30 C33 H33B 108.6
H33A C33 H33B 107.6
N9 C34 C31 112.36(19)
N9 C34 H34A 109.1
C31 C34 H34A 109.1
N9 C34 H34B 109.1
C31 C34 H34B 109.1
H34A C34 H34B 107.9
O13 C35 N10 125.7(2)
O13 C35 N8 126.0(2)
N10 C35 N8 108.2(2)
O14 C36 N9 125.7(2)
O14 C36 N11 126.3(2)
N9 C36 N11 108.0(2)
N8 C37 N9 114.8(2)
N8 C37 C38 112.5(2)
N9 C37 C38 108.4(2)
N8 C37 C41 103.74(19)
N9 C37 C41 101.98(18)
C38 C37 C41 115.2(2)
O15 C38 O16 127.4(3)
O15 C38 C37 123.5(3)
O16 C38 C37 109.0(2)
C40 C39 O16 108.8(4)
C40 C39 C40' 149(3)
O16 C39 C40' 96(3)
C40 C39 H39A 109.9
O16 C39 H39A 109.9
C40' C39 H39A 77.0
C40 C39 H39B 109.9
O16 C39 H39B 109.9
C40' C39 H39B 41.9
H39A C39 H39B 108.3
C40 C39 H39C 86.4
O16 C39 H39C 111.6
C40' C39 H39C 101.7
H39A C39 H39C 25.1
H39B C39 H39C 126.8
C40 C39 H39D 27.7
O16 C39 H39D 112.1
C40' C39 H39D 125.1
H39A C39 H39D 128.7
H39B C39 H39D 83.5
H39C C39 H39D 109.4
C39 C40 H39D 36.2
C39 C40 H40A 109.5
H39D C40 H40A 82.8
C39 C40 H40B 109.5
H39D C40 H40B 97.2
C39 C40 H40C 109.5
H39D C40 H40C 143.8
C39 C40' H40D 109.5
C39 C40' H40E 109.5
H40D C40' H40E 109.5
C39 C40' H40F 109.5
H40D C40' H40F 109.5
H40E C40' H40F 109.5
N11 C41 N10 114.4(2)
N11 C41 C42 115.9(2)
N10 C41 C42 107.52(19)
N11 C41 C37 103.49(18)
N10 C41 C37 102.15(19)
C42 C41 C37 112.5(2)
O17 C42 O18 126.4(3)
O17 C42 C41 120.8(3)
O18 C42 C41 112.7(3)
C44 C43 O18 107.5(3)
C44 C43 H43A 110.2
O18 C43 H43A 110.2
C44 C43 H43B 110.2
O18 C43 H43B 110.2
H43A C43 H43B 108.5
C43 C44 H44A 109.5
C43 C44 H44B 109.5
H44A C44 H44B 109.5
C43 C44 H44C 109.5
H44A C44 H44C 109.5
H44B C44 H44C 109.5
N10 C45 C47 112.5(2)
N10 C45 H45A 109.1
C47 C45 H45A 109.1
N10 C45 H45B 109.1
C47 C45 H45B 109.1
H45A C45 H45B 107.8
N11 C46 C48 113.9(2)
N11 C46 H46A 108.8
C48 C46 H46A 108.8
N11 C46 H46B 108.8
C48 C46 H46B 108.8
H46A C46 H46B 107.7
C52 C47 C48 120.1(2)
C52 C47 C45 119.2(2)
C48 C47 C45 120.7(2)
C49 C48 C47 119.6(3)
C49 C48 C46 119.2(3)
C47 C48 C46 121.1(2)
C50 C49 C48 120.9(3)
C50 C49 H49 119.5
C48 C49 H49 119.5
C49 C50 C51 118.3(3)
C49 C50 H50 120.9
C51 C50 H50 120.9
C52 C51 C50 122.3(3)
C52 C51 N12 118.4(3)
C50 C51 N12 119.3(3)
C47 C52 C51 118.7(3)
C47 C52 H52 120.6
C51 C52 H52 120.6
Cl3' C53 Cl1 113.2(9)
Cl3' C53 Cl3 60.1(7)
Cl1 C53 Cl3 110.5(2)
Cl3' C53 Cl2' 110.3(7)
Cl1 C53 Cl2' 71.9(6)
Cl3 C53 Cl2' 54.7(7)
Cl3' C53 Cl1' 111.1(6)
Cl1 C53 Cl1' 36.2(5)
Cl3 C53 Cl1' 143.2(5)
Cl2' C53 Cl1' 106.2(6)
Cl3' C53 Cl2 49.6(8)
Cl1 C53 Cl2 111.1(2)
Cl3 C53 Cl2 107.34(19)
Cl2' C53 Cl2 159.7(8)
Cl1' C53 Cl2 82.7(5)
Cl3' C53 H53A 137(2)
Cl1 C53 H53A 109.3(18)
Cl3 C53 H53A 109.3(18)
Cl2' C53 H53A 87(2)
Cl1' C53 H53A 99.8(18)
Cl2 C53 H53A 109.3(19)
O2 N1 O1 122.0(3)
O2 N1 C1 118.7(3)
O1 N1 C1 119.2(4)
C9 N2 C11 110.68(19)
C9 N2 C7 118.23(19)
C11 N2 C7 122.15(19)
C10 N3 C11 113.5(2)
C10 N3 C8 122.9(2)
C11 N3 C8 122.9(2)
C9 N4 C15 113.50(19)
C9 N4 C19 123.95(19)
C15 N4 C19 122.20(19)
C10 N5 C15 111.00(19)
C10 N5 C20 119.2(2)
C15 N5 C20 122.3(2)
O9 N6 O10 123.8(3)
O9 N6 C25 118.2(2)
O10 N6 C25 118.0(3)
O11 N7 O12 123.5(3)
O11 N7 C27 118.5(3)
O12 N7 C27 118.0(2)
C35 N8 C37 111.27(19)
C35 N8 C33 119.5(2)
C37 N8 C33 122.2(2)
C36 N9 C37 113.28(19)
C36 N9 C34 124.0(2)
C37 N9 C34 122.22(19)
C35 N10 C41 113.0(2)
C35 N10 C45 123.6(2)
C41 N10 C45 122.6(2)
C36 N11 C41 111.2(2)
C36 N11 C46 117.8(2)
C41 N11 C46 122.6(2)
O20 N12 O19 121.2(4)
O20 N12 C51 118.2(4)
O19 N12 C51 120.6(4)
C12 O6 C13 116.0(2)
C16 O8 C17 117.3(2)
C38 O16 C39 117.6(3)
C42 O18 C43 116.2(3)

loop_
_geom_bond_atom_site_label_1
_geom_bond_atom_site_label_2
_geom_bond_distance
C1 C2 1.372(4)
C1 C6 1.380(4)
C1 N1 1.451(4)
C2 C3 1.374(4)
C2 H2 0.9300
C3 C4 1.386(3)
C3 H3 0.9300
C4 C5 1.403(3)
C4 C7 1.505(3)
C5 C6 1.377(3)
C5 C8 1.515(3)
C6 H6 0.9300
C7 N2 1.465(3)
C7 H7A 0.9700
C7 H7B 0.9700
C8 N3 1.458(3)
C8 H8A 0.9700
C8 H8B 0.9700
C9 O3 1.216(3)
C9 N4 1.355(3)
C9 N2 1.387(3)
C10 O4 1.210(3)
C10 N3 1.363(3)
C10 N5 1.397(3)
C11 N3 1.444(3)
C11 N2 1.446(3)
C11 C12 1.546(3)
C11 C15 1.563(3)
C12 O5 1.197(3)
C12 O6 1.300(3)
C13 C14 1.401(5)
C13 O6 1.484(3)
C13 H13A 0.9700
C13 H13B 0.9700
C14 H14A 0.9600
C14 H14B 0.9600
C14 H14C 0.9600
C15 N5 1.432(3)
C15 N4 1.448(3)
C15 C16 1.554(3)
C16 O7 1.192(3)
C16 O8 1.322(3)
C17 C18 1.443(5)
C17 O8 1.462(3)
C17 H17A 0.9700
C17 H17B 0.9700
C18 H18A 0.9600
C18 H18B 0.9600
C18 H18C 0.9600
C19 N4 1.459(3)
C19 C21 1.505(3)
C19 H19A 0.9700
C19 H19B 0.9700
C20 N5 1.468(3)
C20 C22 1.511(3)
C20 H20A 0.9700
C20 H20B 0.9700
C21 C26 1.378(3)
C21 C22 1.405(3)
C22 C23 1.384(3)
C23 C24 1.384(4)
C23 H23 0.9300
C24 C25 1.373(4)
C24 H24 0.9300
C25 C26 1.368(3)
C25 N6 1.475(4)
C26 H26 0.9300
C27 C32 1.366(3)
C27 C28 1.367(4)
C27 N7 1.473(3)
C28 C29 1.383(4)
C28 H28 0.9300
C29 C30 1.381(4)
C29 H29 0.9300
C30 C31 1.410(3)
C30 C33 1.508(3)
C31 C32 1.383(3)
C31 C34 1.508(3)
C32 H32 0.9300
C33 N8 1.459(3)
C33 H33A 0.9700
C33 H33B 0.9700
C34 N9 1.452(3)
C34 H34A 0.9700
C34 H34B 0.9700
C35 O13 1.212(3)
C35 N10 1.368(3)
C35 N8 1.382(3)
C36 O14 1.221(3)
C36 N9 1.363(3)
C36 N11 1.377(3)
C37 N8 1.438(3)
C37 N9 1.446(3)
C37 C38 1.544(4)
C37 C41 1.568(3)
C38 O15 1.198(3)
C38 O16 1.321(3)
C39 C40 1.475(5)
C39 O16 1.479(4)
C39 C40' 1.513(9)
C39 H39A 0.9700
C39 H39B 0.9700
C39 H39C 0.9700
C39 H39D 0.9700
C40 H39D 0.7638
C40 H40A 0.9600
C40 H40B 0.9600
C40 H40C 0.9600
C40' H40D 0.9600
C40' H40E 0.9600
C40' H40F 0.9600
C41 N11 1.444(3)
C41 N10 1.445(3)
C41 C42 1.544(4)
C42 O17 1.194(3)
C42 O18 1.301(3)
C43 C44 1.391(5)
C43 O18 1.483(4)
C43 H43A 0.9700
C43 H43B 0.9700
C44 H44A 0.9600
C44 H44B 0.9600
C44 H44C 0.9600
C45 N10 1.449(3)
C45 C47 1.523(3)
C45 H45A 0.9700
C45 H45B 0.9700
C46 N11 1.458(3)
C46 C48 1.507(4)
C46 H46A 0.9700
C46 H46B 0.9700
C47 C52 1.379(4)
C47 C48 1.393(3)
C48 C49 1.388(4)
C49 C50 1.373(4)
C49 H49 0.9300
C50 C51 1.382(4)
C50 H50 0.9300
C51 C52 1.382(4)
C51 N12 1.447(4)
C52 H52 0.9300
C53 Cl3' 1.672(8)
C53 Cl1 1.727(3)
C53 Cl3 1.744(4)
C53 Cl2' 1.744(8)
C53 Cl1' 1.760(7)
C53 Cl2 1.760(4)
C53 H53A 0.98(3)
N1 O2 1.209(4)
N1 O1 1.211(4)
N6 O9 1.220(3)
N6 O10 1.221(3)
N7 O11 1.215(3)
N7 O12 1.222(3)
N12 O20 1.202(4)
N12 O19 1.215(4)

loop_
_geom_hbond_atom_site_label_D
_geom_hbond_atom_site_label_H
_geom_hbond_atom_site_label_A
_geom_hbond_distance_DH
_geom_hbond_distance_HA
_geom_hbond_distance_DA
_geom_hbond_angle_DHA
_geom_hbond_site_symmetry_A
C45 H45A O5 0.97 2.56 3.497(3) 162.0 3_665
C32 H32 O3 0.93 2.44 3.341(3) 164.1 2
C53 H53A O3 0.98(3) 2.57(3) 3.173(4) 120(2) 2_545
C26 H26 O14 0.93 2.48 3.379(3) 162.8 2_545
C44 H44A O1 0.96 2.58 3.529(6) 169.2 3_565
C14 H14A O20 0.96 2.55 3.454(5) 156.3 3_565
C49 H49 O15 0.93 2.52 3.319(3) 144.8 1_455
C3 H3 O7 0.93 2.58 3.359(3) 141.6 1_455

loop_
_geom_torsion_atom_site_label_1
_geom_torsion_atom_site_label_2
_geom_torsion_atom_site_label_3
_geom_torsion_atom_site_label_4
_geom_torsion
C6 C1 C2 C3 0.1(4)
N1 C1 C2 C3 179.4(2)
C1 C2 C3 C4 -0.5(4)
C2 C3 C4 C5 0.5(4)
C2 C3 C4 C7 -179.3(2)
C3 C4 C5 C6 -0.1(3)
C7 C4 C5 C6 179.7(2)
C3 C4 C5 C8 -178.7(2)
C7 C4 C5 C8 1.1(3)
C4 C5 C6 C1 -0.3(4)
C8 C5 C6 C1 178.4(2)
C2 C1 C6 C5 0.2(4)
N1 C1 C6 C5 -179.0(2)
C3 C4 C7 N2 118.0(2)
C5 C4 C7 N2 -61.8(3)
C6 C5 C8 N3 -118.3(2)
C4 C5 C8 N3 60.4(3)
N3 C11 C12 O5 -68.7(3)
N2 C11 C12 O5 161.7(2)
C15 C11 C12 O5 42.9(3)
N3 C11 C12 O6 106.5(2)
N2 C11 C12 O6 -23.1(3)
C15 C11 C12 O6 -141.9(2)
N3 C11 C15 N5 11.7(2)
N2 C11 C15 N5 131.06(18)
C12 C11 C15 N5 -103.4(2)
N3 C11 C15 N4 -108.22(18)
N2 C11 C15 N4 11.1(2)
C12 C11 C15 N4 136.7(2)
N3 C11 C15 C16 135.3(2)
N2 C11 C15 C16 -105.4(2)
C12 C11 C15 C16 20.2(3)
N5 C15 C16 O7 -17.3(4)
N4 C15 C16 O7 110.3(3)
C11 C15 C16 O7 -136.5(3)
N5 C15 C16 O8 167.3(2)
N4 C15 C16 O8 -65.1(3)
C11 C15 C16 O8 48.1(3)
N4 C19 C21 C26 -120.0(2)
N4 C19 C21 C22 58.3(3)
C26 C21 C22 C23 -1.4(3)
C19 C21 C22 C23 -179.7(2)
C26 C21 C22 C20 179.6(2)
C19 C21 C22 C20 1.3(3)
N5 C20 C22 C23 122.2(3)
N5 C20 C22 C21 -58.8(3)
C21 C22 C23 C24 1.1(4)
C20 C22 C23 C24 -179.8(2)
C22 C23 C24 C25 0.1(4)
C23 C24 C25 C26 -1.1(4)
C23 C24 C25 N6 176.5(2)
C24 C25 C26 C21 0.8(4)
N6 C25 C26 C21 -176.7(2)
C22 C21 C26 C25 0.5(3)
C19 C21 C26 C25 178.8(2)
C32 C27 C28 C29 -0.8(4)
N7 C27 C28 C29 177.0(2)
C27 C28 C29 C30 0.5(4)
C28 C29 C30 C31 0.5(4)
C28 C29 C30 C33 179.5(2)
C29 C30 C31 C32 -1.3(3)
C33 C30 C31 C32 179.7(2)
C29 C30 C31 C34 -178.7(2)
C33 C30 C31 C34 2.4(3)
C28 C27 C32 C31 0.0(4)
N7 C27 C32 C31 -177.8(2)
C30 C31 C32 C27 1.1(3)
C34 C31 C32 C27 178.5(2)
C29 C30 C33 N8 121.3(3)
C31 C30 C33 N8 -59.7(3)
C32 C31 C34 N9 -119.6(2)
C30 C31 C34 N9 57.8(3)
N8 C37 C38 O15 -13.1(4)
N9 C37 C38 O15 114.9(3)
C41 C37 C38 O15 -131.7(3)
N8 C37 C38 O16 170.8(2)
N9 C37 C38 O16 -61.2(3)
C41 C37 C38 O16 52.2(3)
N8 C37 C41 N11 129.31(19)
N9 C37 C41 N11 9.8(2)
C38 C37 C41 N11 -107.3(2)
N8 C37 C41 N10 10.2(2)
N9 C37 C41 N10 -109.31(19)
C38 C37 C41 N10 133.6(2)
N8 C37 C41 C42 -104.8(2)
N9 C37 C41 C42 135.7(2)
C38 C37 C41 C42 18.6(3)
N11 C41 C42 O17 160.9(3)
N10 C41 C42 O17 -69.7(3)
C37 C41 C42 O17 42.1(4)
N11 C41 C42 O18 -23.4(3)
N10 C41 C42 O18 106.0(3)
C37 C41 C42 O18 -142.2(2)
N10 C45 C47 C52 -117.9(2)
N10 C45 C47 C48 60.4(3)
C52 C47 C48 C49 -0.6(4)
C45 C47 C48 C49 -178.9(2)
C52 C47 C48 C46 179.8(2)
C45 C47 C48 C46 1.5(4)
N11 C46 C48 C49 118.7(3)
N11 C46 C48 C47 -61.7(3)
C47 C48 C49 C50 0.8(4)
C46 C48 C49 C50 -179.7(2)
C48 C49 C50 C51 -0.1(4)
C49 C50 C51 C52 -0.7(4)
C49 C50 C51 N12 178.9(3)
C48 C47 C52 C51 -0.1(4)
C45 C47 C52 C51 178.2(2)
C50 C51 C52 C47 0.8(4)
N12 C51 C52 C47 -178.7(2)
C2 C1 N1 O2 173.7(3)
C6 C1 N1 O2 -7.1(5)
C2 C1 N1 O1 -6.2(5)
C6 C1 N1 O1 173.1(3)
O3 C9 N2 C11 -169.4(2)
N4 C9 N2 C11 12.8(2)
O3 C9 N2 C7 -21.4(3)
N4 C9 N2 C7 160.83(19)
N3 C11 N2 C9 95.4(2)
C12 C11 N2 C9 -138.4(2)
C15 C11 N2 C9 -14.9(2)
N3 C11 N2 C7 -51.2(3)
C12 C11 N2 C7 75.0(3)
C15 C11 N2 C7 -161.44(19)
C4 C7 N2 C9 -70.1(3)
C4 C7 N2 C11 74.1(3)
O4 C10 N3 C11 179.5(2)
N5 C10 N3 C11 -3.5(2)
O4 C10 N3 C8 8.6(4)
N5 C10 N3 C8 -174.39(18)
N2 C11 N3 C10 -116.6(2)
C12 C11 N3 C10 113.2(2)
C15 C11 N3 C10 -5.3(2)
N2 C11 N3 C8 54.3(3)
C12 C11 N3 C8 -75.9(3)
C15 C11 N3 C8 165.55(19)
C5 C8 N3 C10 92.7(3)
C5 C8 N3 C11 -77.3(3)
O3 C9 N4 C15 177.5(2)
N2 C9 N4 C15 -4.8(3)
O3 C9 N4 C19 4.2(4)
N2 C9 N4 C19 -178.07(19)
N5 C15 N4 C9 -116.1(2)
C16 C15 N4 C9 118.0(2)
C11 C15 N4 C9 -4.3(2)
N5 C15 N4 C19 57.3(3)
C16 C15 N4 C19 -68.6(3)
C11 C15 N4 C19 169.14(19)
C21 C19 N4 C9 95.6(3)
C21 C19 N4 C15 -77.1(3)
O4 C10 N5 C15 -170.9(2)
N3 C10 N5 C15 12.0(2)
O4 C10 N5 C20 -20.6(3)
N3 C10 N5 C20 162.39(18)
N4 C15 N5 C10 95.7(2)
C16 C15 N5 C10 -140.7(2)
C11 C15 N5 C10 -14.8(2)
N4 C15 N5 C20 -53.6(3)
C16 C15 N5 C20 70.0(3)
C11 C15 N5 C20 -164.15(19)
C22 C20 N5 C10 -75.2(3)
C22 C20 N5 C15 71.7(3)
C26 C25 N6 O9 5.2(4)
C24 C25 N6 O9 -172.4(2)
C26 C25 N6 O10 -174.8(3)
C24 C25 N6 O10 7.5(4)
C32 C27 N7 O11 -171.4(3)
C28 C27 N7 O11 10.7(4)
C32 C27 N7 O12 8.8(3)
C28 C27 N7 O12 -169.1(2)
O13 C35 N8 C37 -171.6(2)
N10 C35 N8 C37 11.0(3)
O13 C35 N8 C33 -20.3(3)
N10 C35 N8 C33 162.33(19)
N9 C37 N8 C35 97.2(2)
C38 C37 N8 C35 -138.4(2)
C41 C37 N8 C35 -13.2(2)
N9 C37 N8 C33 -53.3(3)
C38 C37 N8 C33 71.2(3)
C41 C37 N8 C33 -163.7(2)
C30 C33 N8 C35 -76.5(3)
C30 C33 N8 C37 71.7(3)
O14 C36 N9 C37 175.3(2)
N11 C36 N9 C37 -6.4(3)
O14 C36 N9 C34 3.1(4)
N11 C36 N9 C34 -178.6(2)
N8 C37 N9 C36 -113.9(2)
C38 C37 N9 C36 119.5(2)
C41 C37 N9 C36 -2.5(3)
N8 C37 N9 C34 58.5(3)
C38 C37 N9 C34 -68.2(3)
C41 C37 N9 C34 169.9(2)
C31 C34 N9 C36 93.3(3)
C31 C34 N9 C37 -78.2(3)
O13 C35 N10 C41 179.1(2)
N8 C35 N10 C41 -3.5(3)
O13 C35 N10 C45 9.2(4)
N8 C35 N10 C45 -173.44(19)
N11 C41 N10 C35 -115.5(2)
C42 C41 N10 C35 114.2(2)
C37 C41 N10 C35 -4.4(2)
N11 C41 N10 C45 54.5(3)
C42 C41 N10 C45 -75.8(3)
C37 C41 N10 C45 165.61(19)
C47 C45 N10 C35 91.4(3)
C47 C45 N10 C41 -77.5(3)
O14 C36 N11 C41 -168.2(2)
N9 C36 N11 C41 13.6(3)
O14 C36 N11 C46 -19.1(4)
N9 C36 N11 C46 162.7(2)
N10 C41 N11 C36 95.8(2)
C42 C41 N11 C36 -138.2(2)
C37 C41 N11 C36 -14.5(3)
N10 C41 N11 C46 -51.6(3)
C42 C41 N11 C46 74.4(3)
C37 C41 N11 C46 -161.9(2)
C48 C46 N11 C36 -71.2(3)
C48 C46 N11 C41 74.1(3)
C52 C51 N12 O20 170.8(4)
C50 C51 N12 O20 -8.8(5)
C52 C51 N12 O19 -8.9(5)
C50 C51 N12 O19 171.5(3)
O5 C12 O6 C13 0.2(5)
C11 C12 O6 C13 -174.7(3)
C14 C13 O6 C12 159.7(3)
O7 C16 O8 C17 1.9(4)
C15 C16 O8 C17 177.2(2)
C18 C17 O8 C16 86.3(4)
O15 C38 O16 C39 5.3(5)
C37 C38 O16 C39 -178.8(3)
C40 C39 O16 C38 -83.6(4)
C40' C39 O16 C38 115(3)
O17 C42 O18 C43 1.6(5)
C41 C42 O18 C43 -173.8(3)
C44 C43 O18 C42 167.4(4)
